data_1549282
loop_
_publ_author_name
'Hill, Ethan A.'
'Kelty, Margaret L.'
'Filatov, Alexander S.'
'Anderson, John S.'

_publ_section_title
;
 Isolable iodosylarene and iodoxyarene adducts of Co and their O-atom
 transfer and C-H activation reactivity.
;
_journal_issue 19
_journal_name_full 'Chemical science'
_journal_page_first 4493
_journal_page_last 4499
_journal_paper_doi 10.1039/c8sc01167b
_journal_volume 9
_journal_year 2018
_chemical_formula_moiety 'C43 H58 B Co F3 N6 O3 S'
_chemical_formula_sum 'C43 H58 B Co F3 N6 O3 S'
_chemical_formula_weight 865.75
_chemical_name_systematic CoTpAd,MeOTf
_chemical_properties_physical Air-sensitive
_space_group_crystal_system triclinic
_space_group_IT_number 2
_space_group_name_Hall '-P 1'
_space_group_name_H-M_alt 'P -1'
_symmetry_space_group_name_Hall '-P 1'
_symmetry_space_group_name_H-M 'P -1'
_atom_sites_solution_hydrogens mixed
_atom_sites_solution_primary dual
_atom_sites_solution_secondary difmap
_audit_creation_date 2018-01-11
_audit_creation_method
;
Olex2 1.2
(compiled 2017.08.10 svn.r3458 for OlexSys, GUI svn.r5381)
;
_audit_update_record
;
2018-01-23 deposited with the CCDC.
2018-04-23 downloaded from the CCDC.
;
_cell_angle_alpha 94.871(2)
_cell_angle_beta 98.674(2)
_cell_angle_gamma 92.305(2)
_cell_formula_units_Z 4
_cell_length_a 11.3925(6)
_cell_length_b 16.9868(8)
_cell_length_c 21.7195(11)
_cell_measurement_reflns_used 9847
_cell_measurement_temperature 100(2)
_cell_measurement_theta_max 28.34
_cell_measurement_theta_min 2.35
_cell_volume 4134.1(4)
_computing_cell_refinement 'SAINT V.8.35A (Bruker AXS Inc., 2013)'
_computing_data_collection 'APEX3 v.2015.9-0 (Bruker AXS Inc., 2015)'
_computing_data_reduction 'SAINT V.8.35A (Bruker AXS Inc., 2013)'
_computing_molecular_graphics
;
OLEX2: a complete structure solution, refinement and analysis program 
Dolomanov et al., 2009

Mercury: visualization and analysis of crystal structures
Macrae, et al., 2006

O. V. Dolomanov, L. J. Bourhis, R. J. Gildea, J. A. K. Howard and H. Puschmann.
J. Appl. Cryst. (2009). 42, 339-341;

C. F. Macrae, P. R. Edgington, P. McCabe, E. Pidcock, G. P. Shields, R. Taylor,
M. Towler and J. van de Streek, J. Appl. Cryst. (2006). 39, 453-457.
;
_computing_publication_material
;
 APEX3 v.2015.5-2 (Bruker AXS Inc., 2015)
 OLEX2 (Dolomanov et al., 2009)
;
_computing_structure_refinement 'XL-2018/1 (Sheldrick, 2015b)'
_computing_structure_solution 'XT 2014/5 (Sheldrick, 2015a)'
_diffrn_ambient_temperature 100(2)
_diffrn_detector 'Bruker PHOTON 100'
_diffrn_detector_area_resol_mean 10.4167
_diffrn_detector_type CMOS
_diffrn_measured_fraction_theta_full 0.999
_diffrn_measured_fraction_theta_max 0.996
_diffrn_measurement_device_type D8Venture
_diffrn_measurement_method 'omega and phi scans'
_diffrn_radiation_monochromator mirrors
_diffrn_radiation_type MoK\a
_diffrn_radiation_wavelength 0.71073
_diffrn_reflns_av_R_equivalents 0.0466
_diffrn_reflns_av_unetI/netI 0.0279
_diffrn_reflns_Laue_measured_fraction_full 0.999
_diffrn_reflns_Laue_measured_fraction_max 0.996
_diffrn_reflns_limit_h_max 15
_diffrn_reflns_limit_h_min -15
_diffrn_reflns_limit_k_max 22
_diffrn_reflns_limit_k_min -22
_diffrn_reflns_limit_l_max 29
_diffrn_reflns_limit_l_min -29
_diffrn_reflns_number 183013
_diffrn_reflns_point_group_measured_fraction_full 0.999
_diffrn_reflns_point_group_measured_fraction_max 0.996
_diffrn_reflns_theta_full 25.242
_diffrn_reflns_theta_max 28.399
_diffrn_reflns_theta_min 2.121
_diffrn_source 'micro-focus X-ray tube'
_diffrn_source_type 'INCOATEC ImuS'
_diffrn_standards_number 0
_exptl_absorpt_coefficient_mu 0.527
_exptl_absorpt_correction_T_max 0.7457
_exptl_absorpt_correction_T_min 0.7038
_exptl_absorpt_correction_type multi-scan
_exptl_absorpt_process_details
;
SADABS-2014/4 (Bruker,2014/4) was used for absorption correction. 
wR2(int) was 0.0921 before and 0.0553 after correction. 
The Ratio of minimum to maximum transmission is 0.9438. 
;
_exptl_crystal_colour colourless
_exptl_crystal_colour_primary colourless
_exptl_crystal_density_diffrn 1.391
_exptl_crystal_description block
_exptl_crystal_F_000 1828
_exptl_crystal_size_max 0.36
_exptl_crystal_size_mid 0.22
_exptl_crystal_size_min 0.15
_refine_diff_density_max 0.771
_refine_diff_density_min -0.428
_refine_diff_density_rms 0.072
_refine_ls_extinction_method none
_refine_ls_goodness_of_fit_ref 1.030
_refine_ls_hydrogen_treatment mixed
_refine_ls_matrix_type full
_refine_ls_number_parameters 1057
_refine_ls_number_reflns 20681
_refine_ls_number_restraints 0
_refine_ls_restrained_S_all 1.030
_refine_ls_R_factor_all 0.0646
_refine_ls_R_factor_gt 0.0411
_refine_ls_shift/su_max 0.002
_refine_ls_shift/su_mean 0.000
_refine_ls_structure_factor_coef Fsqd
_refine_ls_weighting_details 'w=1/[\s^2^(Fo^2^)+(0.0508P)^2^+2.8636P] where P=(Fo^2^+2Fc^2^)/3'
_refine_ls_weighting_scheme calc
_refine_ls_wR_factor_gt 0.0979
_refine_ls_wR_factor_ref 0.1106
_reflns_Friedel_coverage 0.000
_reflns_number_gt 15143
_reflns_number_total 20681
_reflns_threshold_expression 'I > 2\s(I)'
_cod_data_source_file c8sc01167b2.cif
_cod_data_source_block 4
_cod_depositor_comments 'Adding full bibliography for 1549282--1549287.cif.'
_cod_database_code 1549282
_shelx_shelxl_version_number 2018/1
_shelx_space_group_comment
;
The symmetry employed for this shelxl refinement is uniquely defined
by the following loop, which should always be used as a source of
symmetry information in preference to the above space-group names.
They are only intended as comments.
;
_shelx_estimated_absorpt_t_max 0.925
_shelx_estimated_absorpt_t_min 0.833
_olex2_refinement_description
;
1. Fixed Uiso
 At 1.2 times of:
  All B(H) groups, All C(H) groups, All C(H,H) groups
 At 1.5 times of:
  All C(H,H,H) groups
2.a Ternary CH refined with riding coordinates:
 C7(H7), C9(H9), C12(H12), C21(H21), C23(H23), C26(H26), C35(H35), C37(H37),
 C41(H41), C49(H49), C51(H51), C54(H54), C63(H63), C66(H66), C69(H69), C77(H77),
  C79(H79), C83(H83)
2.b Secondary CH2 refined with riding coordinates:
 C6(H6A,H6B), C8(H8A,H8B), C10(H10A,H10B), C11(H11A,H11B), C13(H13A,H13B),
 C14(H14A,H14B), C20(H20A,H20B), C22(H22A,H22B), C24(H24A,H24B), C25(H25A,H25B),
  C27(H27A,H27B), C28(H28A,H28B), C34(H34A,H34B), C36(H36A,H36B), C38(H38A,
 H38B), C39(H39A,H39B), C40(H40A,H40B), C42(H42A,H42B), C48(H48A,H48B),
 C50(H50A,H50B), C52(H52A,H52B), C53(H53A,H53B), C55(H55A,H55B), C56(H56A,H56B),
  C62(H62A,H62B), C64(H64A,H64B), C65(H65A,H65B), C67(H67A,H67B), C68(H68A,
 H68B), C70(H70A,H70B), C76(H76A,H76B), C78(H78A,H78B), C80(H80A,H80B),
 C81(H81A,H81B), C82(H82A,H82B), C84(H84A,H84B)
2.c Aromatic/amide H refined with riding coordinates:
 C3(H3), C17(H17), C31(H31), C45(H45), C59(H59), C73(H73)
2.d Idealised Me refined as rotating group:
 C1(H1A,H1B,H1C), C15(H15A,H15B,H15C), C29(H29A,H29B,H29C), C43(H43A,H43B,
 H43C), C57(H57A,H57B,H57C), C71(H71A,H71B,H71C)
;
_olex2_submission_special_instructions 'No special instructions were received'

loop_
_space_group_symop_operation_xyz
'x, y, z'
'-x, -y, -z'

loop_
_atom_site_label
_atom_site_type_symbol
_atom_site_fract_x
_atom_site_fract_y
_atom_site_fract_z
_atom_site_U_iso_or_equiv
_atom_site_adp_type
_atom_site_occupancy
_atom_site_site_symmetry_order
_atom_site_calc_flag
_atom_site_refinement_flags_posn
Co1 Co 0.69010(2) 0.26317(2) 0.69957(2) 0.01026(6) Uani 1 1 d .
S1 S 0.53786(4) 0.31899(2) 0.57436(2) 0.01564(9) Uani 1 1 d .
F1 F 0.52845(10) 0.47351(6) 0.58830(6) 0.0310(3) Uani 1 1 d .
F2 F 0.37820(11) 0.41095(7) 0.61272(7) 0.0370(3) Uani 1 1 d .
F3 F 0.39823(13) 0.41389(8) 0.51611(6) 0.0468(4) Uani 1 1 d .
O1 O 0.58345(11) 0.32028(7) 0.64199(6) 0.0203(3) Uani 1 1 d .
O2 O 0.44990(12) 0.25679(8) 0.55220(6) 0.0233(3) Uani 1 1 d .
O3 O 0.62991(12) 0.33163(8) 0.53764(6) 0.0231(3) Uani 1 1 d .
N1 N 0.83443(12) 0.33031(8) 0.74468(6) 0.0118(3) Uani 1 1 d .
N2 N 0.87334(12) 0.29717(8) 0.79957(6) 0.0125(3) Uani 1 1 d .
N3 N 0.68998(12) 0.22226(8) 0.82175(6) 0.0119(3) Uani 1 1 d .
N4 N 0.60433(12) 0.22503(8) 0.76978(6) 0.0119(3) Uani 1 1 d .
N5 N 0.82819(12) 0.15359(8) 0.75732(6) 0.0121(3) Uani 1 1 d .
N6 N 0.78376(12) 0.16516(8) 0.69614(6) 0.0119(3) Uani 1 1 d .
C1 C 1.03032(17) 0.32121(12) 0.89403(8) 0.0245(4) Uani 1 1 d .
H1A H 0.971942 0.315682 0.922438 0.037 Uiso 1 1 calc GR
H1B H 1.089247 0.364066 0.911384 0.037 Uiso 1 1 calc GR
H1C H 1.070328 0.271571 0.889134 0.037 Uiso 1 1 calc GR
C2 C 0.96862(15) 0.33995(10) 0.83186(8) 0.0151(3) Uani 1 1 d .
C3 C 0.99336(15) 0.40083(10) 0.79729(8) 0.0169(3) Uani 1 1 d .
H3 H 1.055678 0.440694 0.808333 0.020 Uiso 1 1 calc R
C4 C 0.91001(14) 0.39314(10) 0.74307(8) 0.0134(3) Uani 1 1 d .
C5 C 0.91101(15) 0.44229(10) 0.68809(8) 0.0134(3) Uani 1 1 d .
C6 C 0.91194(16) 0.38806(10) 0.62776(8) 0.0184(4) Uani 1 1 d .
H6A H 0.837970 0.353729 0.618632 0.022 Uiso 1 1 calc R
H6B H 0.980141 0.353671 0.633489 0.022 Uiso 1 1 calc R
C7 C 0.92165(17) 0.43798(11) 0.57237(9) 0.0212(4) Uani 1 1 d .
H7 H 0.921960 0.402183 0.533398 0.025 Uiso 1 1 calc R
C8 C 0.81546(17) 0.49003(11) 0.56372(9) 0.0232(4) Uani 1 1 d .
H8A H 0.740898 0.456303 0.554371 0.028 Uiso 1 1 calc R
H8B H 0.820341 0.521770 0.527921 0.028 Uiso 1 1 calc R
C9 C 0.81385(18) 0.54513(12) 0.62289(9) 0.0250(4) Uani 1 1 d .
H9 H 0.744378 0.579339 0.616819 0.030 Uiso 1 1 calc R
C10 C 0.80480(17) 0.49469(11) 0.67848(9) 0.0225(4) Uani 1 1 d .
H10A H 0.803282 0.529979 0.717016 0.027 Uiso 1 1 calc R
H10B H 0.729999 0.461176 0.669903 0.027 Uiso 1 1 calc R
C11 C 1.02634(17) 0.49623(11) 0.70071(9) 0.0224(4) Uani 1 1 d .
H11A H 1.026514 0.532099 0.739119 0.027 Uiso 1 1 calc R
H11B H 1.096131 0.463349 0.707423 0.027 Uiso 1 1 calc R
C12 C 1.03536(18) 0.54537(11) 0.64515(9) 0.0251(4) Uani 1 1 d .
H12 H 1.110281 0.579869 0.653805 0.030 Uiso 1 1 calc R
C13 C 0.92867(19) 0.59640(11) 0.63760(10) 0.0278(4) Uani 1 1 d .
H13A H 0.934296 0.630628 0.603361 0.033 Uiso 1 1 calc R
H13B H 0.928484 0.630954 0.676654 0.033 Uiso 1 1 calc R
C14 C 1.03676(17) 0.48888(12) 0.58690(9) 0.0243(4) Uani 1 1 d .
H14A H 1.046193 0.519501 0.550990 0.029 Uiso 1 1 calc R
H14B H 1.104985 0.454682 0.593815 0.029 Uiso 1 1 calc R
C15 C 0.70687(17) 0.20549(11) 0.93602(8) 0.0206(4) Uani 1 1 d .
H15A H 0.768228 0.166809 0.934839 0.031 Uiso 1 1 calc GR
H15B H 0.652606 0.190214 0.964451 0.031 Uiso 1 1 calc GR
H15C H 0.744507 0.257942 0.950854 0.031 Uiso 1 1 calc GR
C16 C 0.63865(15) 0.20778(10) 0.87180(8) 0.0147(3) Uani 1 1 d .
C17 C 0.51767(15) 0.19908(10) 0.85222(8) 0.0164(3) Uani 1 1 d .
H17 H 0.458440 0.188363 0.877284 0.020 Uiso 1 1 calc R
C18 C 0.49896(14) 0.20910(10) 0.78820(8) 0.0134(3) Uani 1 1 d .
C19 C 0.38089(14) 0.20116(10) 0.74563(8) 0.0144(3) Uani 1 1 d .
C20 C 0.29875(15) 0.14067(11) 0.77040(9) 0.0207(4) Uani 1 1 d .
H20A H 0.335979 0.089031 0.771433 0.025 Uiso 1 1 calc R
H20B H 0.288220 0.159104 0.813602 0.025 Uiso 1 1 calc R
C21 C 0.17719(16) 0.13055(12) 0.72851(9) 0.0236(4) Uani 1 1 d .
H21 H 0.125544 0.091072 0.745143 0.028 Uiso 1 1 calc R
C22 C 0.11949(16) 0.20997(13) 0.72886(10) 0.0298(5) Uani 1 1 d .
H22A H 0.108986 0.228475 0.772060 0.036 Uiso 1 1 calc R
H22B H 0.040133 0.204043 0.702612 0.036 Uiso 1 1 calc R
C23 C 0.19816(16) 0.27050(11) 0.70349(10) 0.0273(4) Uani 1 1 d .
H23 H 0.159842 0.322439 0.703364 0.033 Uiso 1 1 calc R
C24 C 0.32102(16) 0.28083(11) 0.74472(9) 0.0219(4) Uani 1 1 d .
H24A H 0.311975 0.300710 0.787848 0.026 Uiso 1 1 calc R
H24B H 0.371575 0.320172 0.728162 0.026 Uiso 1 1 calc R
C25 C 0.39403(14) 0.17124(10) 0.67831(8) 0.0153(3) Uani 1 1 d .
H25A H 0.446208 0.209252 0.661424 0.018 Uiso 1 1 calc R
H25B H 0.431624 0.119699 0.678309 0.018 Uiso 1 1 calc R
C26 C 0.27203(15) 0.16171(11) 0.63651(8) 0.0187(4) Uani 1 1 d .
H26 H 0.282165 0.142831 0.592843 0.022 Uiso 1 1 calc R
C27 C 0.21373(16) 0.24145(11) 0.63660(9) 0.0240(4) Uani 1 1 d .
H27A H 0.264097 0.280677 0.619798 0.029 Uiso 1 1 calc R
H27B H 0.135260 0.235574 0.609483 0.029 Uiso 1 1 calc R
C28 C 0.19288(16) 0.10130(11) 0.66201(9) 0.0216(4) Uani 1 1 d .
H28A H 0.114350 0.094220 0.634995 0.026 Uiso 1 1 calc R
H28B H 0.229848 0.049544 0.661975 0.026 Uiso 1 1 calc R
C29 C 0.93371(16) 0.05217(11) 0.81814(8) 0.0202(4) Uani 1 1 d .
H29A H 1.005496 0.085028 0.835859 0.030 Uiso 1 1 calc GR
H29B H 0.954945 -0.002533 0.809354 0.030 Uiso 1 1 calc GR
H29C H 0.877361 0.053824 0.848089 0.030 Uiso 1 1 calc GR
C30 C 0.87788(14) 0.08291(10) 0.75894(8) 0.0134(3) Uani 1 1 d .
C31 C 0.86693(14) 0.04834(10) 0.69833(8) 0.0144(3) Uani 1 1 d .
H31 H 0.893735 -0.001662 0.685167 0.017 Uiso 1 1 calc R
C32 C 0.80851(14) 0.10158(9) 0.66015(7) 0.0114(3) Uani 1 1 d .
C33 C 0.78179(14) 0.09492(9) 0.58951(7) 0.0118(3) Uani 1 1 d .
C34 C 0.64754(14) 0.09674(11) 0.56499(8) 0.0161(3) Uani 1 1 d .
H34A H 0.603942 0.052909 0.580616 0.019 Uiso 1 1 calc R
H34B H 0.617284 0.147249 0.580643 0.019 Uiso 1 1 calc R
C35 C 0.62603(15) 0.08840(11) 0.49303(8) 0.0190(4) Uani 1 1 d .
H35 H 0.538925 0.089760 0.477654 0.023 Uiso 1 1 calc R
C36 C 0.69204(17) 0.15608(11) 0.46849(8) 0.0214(4) Uani 1 1 d .
H36A H 0.662014 0.207227 0.482907 0.026 Uiso 1 1 calc R
H36B H 0.677890 0.150437 0.422182 0.026 Uiso 1 1 calc R
C37 C 0.82538(16) 0.15486(10) 0.49229(8) 0.0185(4) Uani 1 1 d .
H37 H 0.868232 0.199674 0.476512 0.022 Uiso 1 1 calc R
C38 C 0.84719(16) 0.16347(10) 0.56409(8) 0.0166(3) Uani 1 1 d .
H38A H 0.818427 0.214551 0.579596 0.020 Uiso 1 1 calc R
H38B H 0.933541 0.163326 0.579402 0.020 Uiso 1 1 calc R
C39 C 0.82671(15) 0.01642(10) 0.56374(8) 0.0140(3) Uani 1 1 d .
H39A H 0.912906 0.014566 0.578860 0.017 Uiso 1 1 calc R
H39B H 0.785248 -0.028308 0.579425 0.017 Uiso 1 1 calc R
C40 C 0.87156(16) 0.07627(10) 0.46828(8) 0.0177(4) Uani 1 1 d .
H40A H 0.859137 0.070944 0.421981 0.021 Uiso 1 1 calc R
H40B H 0.957842 0.074993 0.483409 0.021 Uiso 1 1 calc R
C41 C 0.80461(15) 0.00784(10) 0.49203(8) 0.0156(3) Uani 1 1 d .
H41 H 0.834199 -0.043589 0.476384 0.019 Uiso 1 1 calc R
C42 C 0.67095(15) 0.00966(11) 0.46878(8) 0.0183(4) Uani 1 1 d .
H42A H 0.655890 0.003763 0.422478 0.022 Uiso 1 1 calc R
H42B H 0.627997 -0.034788 0.483986 0.022 Uiso 1 1 calc R
C86 C 0.45635(17) 0.40968(11) 0.57307(9) 0.0225(4) Uani 1 1 d .
B1 B 0.82161(16) 0.21676(11) 0.81333(8) 0.0122(4) Uani 1 1 d .
H1 H 0.8707(17) 0.1981(11) 0.8536(9) 0.015 Uiso 1 1 d R
Co2 Co 0.81170(2) 0.73908(2) 0.79910(2) 0.01021(6) Uani 1 1 d .
S2 S 0.98380(4) 0.68954(3) 0.92236(2) 0.01630(9) Uani 1 1 d .
F4 F 0.99793(11) 0.53555(7) 0.90564(6) 0.0356(3) Uani 1 1 d .
F5 F 1.13204(15) 0.59483(8) 0.97506(7) 0.0565(5) Uani 1 1 d .
F6 F 1.14136(12) 0.60020(8) 0.87730(7) 0.0438(3) Uani 1 1 d .
O4 O 0.93564(10) 0.69171(7) 0.85526(5) 0.0169(3) Uani 1 1 d .
O5 O 1.07063(12) 0.75209(8) 0.94565(6) 0.0243(3) Uani 1 1 d .
O6 O 0.89488(12) 0.67270(8) 0.95970(6) 0.0230(3) Uani 1 1 d .
N7 N 0.89091(12) 0.78022(8) 0.72726(6) 0.0124(3) Uani 1 1 d .
N8 N 0.80259(12) 0.77950(8) 0.67606(6) 0.0121(3) Uani 1 1 d .
N9 N 0.71220(12) 0.83485(8) 0.80318(6) 0.0118(3) Uani 1 1 d .
N10 N 0.66791(12) 0.84728(8) 0.74220(6) 0.0114(3) Uani 1 1 d .
N11 N 0.66749(12) 0.66992(8) 0.75569(6) 0.0117(3) Uani 1 1 d .
N12 N 0.62270(12) 0.70302(8) 0.70154(6) 0.0120(3) Uani 1 1 d .
C43 C 0.77864(16) 0.79442(11) 0.56144(8) 0.0200(4) Uani 1 1 d .
H43A H 0.745786 0.740443 0.547940 0.030 Uiso 1 1 calc GR
H43B H 0.829658 0.811302 0.531946 0.030 Uiso 1 1 calc GR
H43C H 0.713527 0.830237 0.562611 0.030 Uiso 1 1 calc GR
C44 C 0.85006(15) 0.79637(10) 0.62505(8) 0.0144(3) Uani 1 1 d .
C45 C 0.97057(15) 0.81016(10) 0.64343(8) 0.0166(3) Uani 1 1 d .
H45 H 1.027278 0.823631 0.617641 0.020 Uiso 1 1 calc R
C46 C 0.99361(14) 0.80053(10) 0.70737(8) 0.0134(3) Uani 1 1 d .
C47 C 1.11327(14) 0.81131(10) 0.74817(8) 0.0137(3) Uani 1 1 d .
C48 C 1.10349(15) 0.84017(10) 0.81630(8) 0.0161(3) Uani 1 1 d .
H48A H 1.064152 0.891082 0.817331 0.019 Uiso 1 1 calc R
H48B H 1.054147 0.801125 0.833905 0.019 Uiso 1 1 calc R
C49 C 1.22766(15) 0.85110(11) 0.85621(9) 0.0203(4) Uani 1 1 d .
H49 H 1.219757 0.868627 0.900457 0.024 Uiso 1 1 calc R
C50 C 1.28946(16) 0.77287(12) 0.85403(9) 0.0249(4) Uani 1 1 d .
H50A H 1.369172 0.779901 0.879872 0.030 Uiso 1 1 calc R
H50B H 1.242530 0.732226 0.871385 0.030 Uiso 1 1 calc R
C51 C 1.30166(16) 0.74557(11) 0.78665(10) 0.0248(4) Uani 1 1 d .
H51 H 1.342546 0.694583 0.785600 0.030 Uiso 1 1 calc R
C52 C 1.17739(15) 0.73323(11) 0.74715(9) 0.0203(4) Uani 1 1 d .
H52A H 1.130265 0.692266 0.764050 0.024 Uiso 1 1 calc R
H52B H 1.184767 0.714650 0.703515 0.024 Uiso 1 1 calc R
C53 C 1.19013(15) 0.87431(11) 0.72269(9) 0.0191(4) Uani 1 1 d .
H53A H 1.198605 0.857179 0.678939 0.023 Uiso 1 1 calc R
H53B H 1.150223 0.925019 0.722953 0.023 Uiso 1 1 calc R
C54 C 1.31360(15) 0.88644(11) 0.76271(9) 0.0216(4) Uani 1 1 d .
H54 H 1.361781 0.927367 0.745486 0.026 Uiso 1 1 calc R
C55 C 1.37525(16) 0.80839(12) 0.76066(10) 0.0261(4) Uani 1 1 d .
H55A H 1.455564 0.815633 0.785850 0.031 Uiso 1 1 calc R
H55B H 1.384094 0.791040 0.716995 0.031 Uiso 1 1 calc R
C56 C 1.30125(16) 0.91397(11) 0.83007(9) 0.0225(4) Uani 1 1 d .
H56A H 1.261627 0.964762 0.831356 0.027 Uiso 1 1 calc R
H56B H 1.380921 0.922339 0.855838 0.027 Uiso 1 1 calc R
C57 C 0.45884(16) 0.67726(11) 0.61035(8) 0.0216(4) Uani 1 1 d .
H57A H 0.418163 0.726512 0.615961 0.032 Uiso 1 1 calc GR
H57B H 0.400031 0.633815 0.594383 0.032 Uiso 1 1 calc GR
H57C H 0.514278 0.683105 0.580439 0.032 Uiso 1 1 calc GR
C58 C 0.52564(15) 0.65959(10) 0.67141(8) 0.0147(3) Uani 1 1 d .
C59 C 0.50570(15) 0.59838(10) 0.70680(8) 0.0167(3) Uani 1 1 d .
H59 H 0.443676 0.558124 0.697310 0.020 Uiso 1 1 calc R
C60 C 0.59390(14) 0.60671(10) 0.75923(8) 0.0128(3) Uani 1 1 d .
C61 C 0.59839(15) 0.55787(10) 0.81417(8) 0.0138(3) Uani 1 1 d .
C62 C 0.71722(16) 0.56806(11) 0.85794(8) 0.0213(4) Uani 1 1 d .
H62A H 0.733815 0.624627 0.873055 0.026 Uiso 1 1 calc R
H62B H 0.781657 0.551004 0.834759 0.026 Uiso 1 1 calc R
C63 C 0.71522(18) 0.51894(12) 0.91416(9) 0.0250(4) Uani 1 1 d .
H63 H 0.793743 0.526017 0.942194 0.030 Uiso 1 1 calc R
C64 C 0.6171(2) 0.54718(12) 0.94991(9) 0.0323(5) Uani 1 1 d .
H64A H 0.615803 0.516842 0.986780 0.039 Uiso 1 1 calc R
H64B H 0.633215 0.603809 0.964942 0.039 Uiso 1 1 calc R
C65 C 0.69017(18) 0.43205(11) 0.89036(9) 0.0247(4) Uani 1 1 d .
H65A H 0.753555 0.414011 0.866786 0.030 Uiso 1 1 calc R
H65B H 0.689976 0.399801 0.926232 0.030 Uiso 1 1 calc R
C66 C 0.4971(2) 0.53596(12) 0.90783(10) 0.0292(5) Uani 1 1 d .
H66 H 0.433250 0.554188 0.931737 0.035 Uiso 1 1 calc R
C67 C 0.49987(18) 0.58471(11) 0.85161(9) 0.0239(4) Uani 1 1 d .
H67A H 0.514533 0.641472 0.866502 0.029 Uiso 1 1 calc R
H67B H 0.421845 0.578104 0.824098 0.029 Uiso 1 1 calc R
C68 C 0.57324(17) 0.46951(10) 0.79182(8) 0.0199(4) Uani 1 1 d .
H68A H 0.495938 0.462025 0.763708 0.024 Uiso 1 1 calc R
H68B H 0.635921 0.450932 0.767954 0.024 Uiso 1 1 calc R
C69 C 0.57024(17) 0.42068(11) 0.84808(9) 0.0220(4) Uani 1 1 d .
H69 H 0.554042 0.363428 0.833033 0.026 Uiso 1 1 calc R
C70 C 0.47209(18) 0.44902(12) 0.88407(10) 0.0287(5) Uani 1 1 d .
H70A H 0.394339 0.442085 0.856326 0.034 Uiso 1 1 calc R
H70B H 0.468348 0.417044 0.919830 0.034 Uiso 1 1 calc R
C71 C 0.56755(16) 0.95090(11) 0.68207(8) 0.0191(4) Uani 1 1 d .
H71A H 0.624804 0.949765 0.652595 0.029 Uiso 1 1 calc GR
H71B H 0.546475 1.005537 0.691337 0.029 Uiso 1 1 calc GR
H71C H 0.495847 0.918446 0.663504 0.029 Uiso 1 1 calc GR
C72 C 0.62150(14) 0.91892(10) 0.74094(8) 0.0133(3) Uani 1 1 d .
C73 C 0.63360(14) 0.95319(10) 0.80191(8) 0.0147(3) Uani 1 1 d .
H73 H 0.608683 1.003621 0.815410 0.018 Uiso 1 1 calc R
C74 C 0.68977(14) 0.89875(9) 0.83958(7) 0.0114(3) Uani 1 1 d .
C75 C 0.71652(14) 0.90387(10) 0.91001(7) 0.0124(3) Uani 1 1 d .
C76 C 0.85036(15) 0.90037(12) 0.93433(8) 0.0194(4) Uani 1 1 d .
H76A H 0.879458 0.849896 0.917817 0.023 Uiso 1 1 calc R
H76B H 0.894931 0.944323 0.919434 0.023 Uiso 1 1 calc R
C77 C 0.87212(16) 0.90676(12) 1.00630(8) 0.0244(4) Uani 1 1 d .
H77 H 0.959077 0.904199 1.021547 0.029 Uiso 1 1 calc R
C78 C 0.8042(2) 0.83897(12) 1.02958(9) 0.0290(5) Uani 1 1 d .
H78A H 0.818515 0.843254 1.075876 0.035 Uiso 1 1 calc R
H78B H 0.832879 0.787797 1.014220 0.035 Uiso 1 1 calc R
C79 C 0.67111(18) 0.84191(11) 1.00614(8) 0.0234(4) Uani 1 1 d .
H79 H 0.627189 0.797050 1.021243 0.028 Uiso 1 1 calc R
C80 C 0.64932(17) 0.83510(10) 0.93421(8) 0.0200(4) Uani 1 1 d .
H80A H 0.563095 0.836387 0.918934 0.024 Uiso 1 1 calc R
H80B H 0.676890 0.784034 0.917890 0.024 Uiso 1 1 calc R
C81 C 0.82912(16) 0.98530(12) 1.03176(8) 0.0222(4) Uani 1 1 d .
H81A H 0.872943 1.029840 1.017164 0.027 Uiso 1 1 calc R
H81B H 0.844417 0.990071 1.078049 0.027 Uiso 1 1 calc R
C82 C 0.62706(16) 0.92056(11) 1.03134(8) 0.0204(4) Uani 1 1 d .
H82A H 0.540938 0.923042 1.016309 0.024 Uiso 1 1 calc R
H82B H 0.639463 0.924730 1.077634 0.024 Uiso 1 1 calc R
C83 C 0.69552(15) 0.98870(10) 1.00881(8) 0.0167(3) Uani 1 1 d .
H83 H 0.667227 1.040129 1.025305 0.020 Uiso 1 1 calc R
C84 C 0.67366(15) 0.98223(10) 0.93711(8) 0.0161(3) Uani 1 1 d .
H84A H 0.716422 1.027069 0.922303 0.019 Uiso 1 1 calc R
H84B H 0.587664 0.985339 0.922044 0.019 Uiso 1 1 calc R
C85 C 1.06854(17) 0.59997(11) 0.91958(9) 0.0245(4) Uani 1 1 d .
B2 B 0.67184(16) 0.78342(11) 0.68643(8) 0.0119(4) Uani 1 1 d .
H2 H 0.6202(16) 0.8013(11) 0.6464(9) 0.014 Uiso 1 1 d R

loop_
_atom_site_aniso_label
_atom_site_aniso_U_11
_atom_site_aniso_U_22
_atom_site_aniso_U_33
_atom_site_aniso_U_23
_atom_site_aniso_U_13
_atom_site_aniso_U_12
Co1 0.01036(11) 0.01246(11) 0.00802(11) 0.00181(8) 0.00080(8) 0.00215(8)
S1 0.0191(2) 0.0159(2) 0.0111(2) 0.00177(16) -0.00187(16) 0.00531(16)
F1 0.0326(6) 0.0170(6) 0.0441(7) 0.0032(5) 0.0069(5) 0.0058(5)
F2 0.0309(7) 0.0284(7) 0.0566(9) 0.0058(6) 0.0188(6) 0.0120(5)
F3 0.0586(9) 0.0421(8) 0.0333(7) 0.0064(6) -0.0207(6) 0.0259(7)
O1 0.0265(7) 0.0206(7) 0.0126(6) 0.0020(5) -0.0031(5) 0.0085(5)
O2 0.0243(7) 0.0216(7) 0.0219(7) 0.0008(5) -0.0027(5) 0.0015(5)
O3 0.0278(7) 0.0231(7) 0.0193(7) 0.0005(5) 0.0071(5) 0.0032(6)
N1 0.0127(6) 0.0145(7) 0.0086(6) 0.0031(5) 0.0012(5) 0.0019(5)
N2 0.0134(7) 0.0154(7) 0.0086(6) 0.0022(5) 0.0006(5) 0.0025(5)
N3 0.0124(6) 0.0149(7) 0.0084(6) 0.0032(5) 0.0003(5) 0.0010(5)
N4 0.0109(6) 0.0144(7) 0.0105(7) 0.0017(5) 0.0017(5) 0.0011(5)
N5 0.0120(6) 0.0150(7) 0.0093(7) 0.0036(5) 0.0004(5) 0.0027(5)
N6 0.0117(6) 0.0157(7) 0.0082(6) 0.0023(5) 0.0002(5) 0.0027(5)
C1 0.0264(10) 0.0292(10) 0.0148(9) 0.0048(8) -0.0066(7) -0.0036(8)
C2 0.0147(8) 0.0180(8) 0.0119(8) -0.0010(6) 0.0008(6) 0.0013(6)
C3 0.0167(8) 0.0181(9) 0.0148(8) -0.0007(7) 0.0006(7) -0.0024(7)
C4 0.0147(8) 0.0131(8) 0.0125(8) -0.0003(6) 0.0033(6) 0.0014(6)
C5 0.0167(8) 0.0125(8) 0.0114(8) 0.0012(6) 0.0043(6) -0.0010(6)
C6 0.0216(9) 0.0166(9) 0.0175(9) 0.0020(7) 0.0040(7) 0.0024(7)
C7 0.0269(10) 0.0194(9) 0.0189(9) 0.0006(7) 0.0093(8) 0.0017(7)
C8 0.0258(10) 0.0232(10) 0.0214(10) 0.0078(8) 0.0021(8) 0.0030(8)
C9 0.0264(10) 0.0230(10) 0.0287(10) 0.0046(8) 0.0116(8) 0.0068(8)
C10 0.0257(10) 0.0229(10) 0.0218(10) 0.0043(8) 0.0105(8) 0.0077(8)
C11 0.0248(10) 0.0212(9) 0.0208(9) 0.0016(7) 0.0034(7) -0.0034(8)
C12 0.0264(10) 0.0207(10) 0.0285(10) 0.0012(8) 0.0079(8) -0.0075(8)
C13 0.0403(12) 0.0167(9) 0.0276(11) 0.0013(8) 0.0091(9) 0.0011(8)
C14 0.0248(10) 0.0300(10) 0.0201(10) 0.0054(8) 0.0073(8) 0.0048(8)
C15 0.0261(9) 0.0238(9) 0.0126(8) 0.0039(7) 0.0045(7) -0.0005(8)
C16 0.0199(8) 0.0141(8) 0.0112(8) 0.0024(6) 0.0052(6) -0.0002(7)
C17 0.0169(8) 0.0192(9) 0.0143(8) 0.0024(7) 0.0067(7) -0.0015(7)
C18 0.0140(8) 0.0119(8) 0.0148(8) 0.0001(6) 0.0047(6) 0.0000(6)
C19 0.0112(7) 0.0154(8) 0.0161(8) -0.0022(6) 0.0033(6) -0.0005(6)
C20 0.0158(8) 0.0270(10) 0.0197(9) 0.0000(7) 0.0069(7) -0.0065(7)
C21 0.0150(8) 0.0307(11) 0.0248(10) -0.0028(8) 0.0073(7) -0.0079(8)
C22 0.0123(9) 0.0435(13) 0.0311(11) -0.0126(9) 0.0046(8) 0.0020(8)
C23 0.0174(9) 0.0213(10) 0.0392(12) -0.0080(8) -0.0039(8) 0.0079(8)
C24 0.0167(9) 0.0175(9) 0.0285(10) -0.0069(7) -0.0015(7) 0.0034(7)
C25 0.0127(8) 0.0183(9) 0.0152(8) -0.0007(7) 0.0041(6) 0.0011(6)
C26 0.0146(8) 0.0229(9) 0.0173(9) -0.0027(7) 0.0014(7) -0.0017(7)
C27 0.0164(9) 0.0234(10) 0.0292(10) 0.0018(8) -0.0053(7) -0.0003(7)
C28 0.0168(8) 0.0204(9) 0.0258(10) -0.0052(7) 0.0030(7) -0.0041(7)
C29 0.0243(9) 0.0216(9) 0.0154(9) 0.0061(7) 0.0010(7) 0.0092(7)
C30 0.0116(7) 0.0143(8) 0.0147(8) 0.0036(6) 0.0024(6) 0.0012(6)
C31 0.0150(8) 0.0135(8) 0.0153(8) 0.0022(6) 0.0028(6) 0.0034(6)
C32 0.0090(7) 0.0130(8) 0.0123(8) 0.0004(6) 0.0027(6) -0.0006(6)
C33 0.0121(7) 0.0123(8) 0.0110(8) 0.0007(6) 0.0019(6) 0.0021(6)
C34 0.0124(8) 0.0245(9) 0.0119(8) 0.0019(7) 0.0023(6) 0.0045(7)
C35 0.0139(8) 0.0314(10) 0.0117(8) 0.0015(7) 0.0003(6) 0.0072(7)
C36 0.0327(10) 0.0218(9) 0.0115(8) 0.0032(7) 0.0052(7) 0.0120(8)
C37 0.0278(9) 0.0151(8) 0.0141(8) 0.0022(7) 0.0087(7) -0.0013(7)
C38 0.0218(9) 0.0144(8) 0.0141(8) -0.0006(6) 0.0064(7) -0.0022(7)
C39 0.0150(8) 0.0131(8) 0.0135(8) -0.0006(6) 0.0010(6) 0.0021(6)
C40 0.0177(8) 0.0226(9) 0.0133(8) -0.0020(7) 0.0064(7) 0.0010(7)
C41 0.0165(8) 0.0153(8) 0.0145(8) -0.0010(6) 0.0019(6) 0.0035(6)
C42 0.0169(8) 0.0227(9) 0.0141(8) -0.0009(7) 0.0003(7) -0.0026(7)
C86 0.0241(9) 0.0207(9) 0.0221(10) 0.0044(7) -0.0014(8) 0.0088(8)
B1 0.0129(8) 0.0146(9) 0.0094(8) 0.0021(7) 0.0020(7) 0.0021(7)
Co2 0.01031(11) 0.01205(11) 0.00832(11) 0.00200(8) 0.00069(8) 0.00185(8)
S2 0.0203(2) 0.0155(2) 0.0117(2) 0.00185(16) -0.00324(16) 0.00400(16)
F4 0.0396(7) 0.0176(6) 0.0492(8) -0.0008(5) 0.0063(6) 0.0056(5)
F5 0.0769(11) 0.0424(8) 0.0394(8) 0.0009(6) -0.0317(8) 0.0313(8)
F6 0.0365(7) 0.0352(7) 0.0663(10) 0.0101(7) 0.0225(7) 0.0163(6)
O4 0.0171(6) 0.0205(6) 0.0128(6) 0.0050(5) -0.0012(5) 0.0035(5)
O5 0.0256(7) 0.0204(7) 0.0230(7) -0.0001(5) -0.0071(5) -0.0005(5)
O6 0.0322(7) 0.0227(7) 0.0139(6) 0.0011(5) 0.0037(5) 0.0012(6)
N7 0.0110(6) 0.0144(7) 0.0119(7) 0.0025(5) 0.0007(5) 0.0020(5)
N8 0.0119(6) 0.0154(7) 0.0091(6) 0.0024(5) 0.0015(5) 0.0007(5)
N9 0.0121(6) 0.0140(7) 0.0091(7) 0.0022(5) 0.0005(5) 0.0019(5)
N10 0.0115(6) 0.0140(7) 0.0092(6) 0.0038(5) 0.0009(5) 0.0024(5)
N11 0.0134(7) 0.0126(7) 0.0094(6) 0.0029(5) 0.0015(5) 0.0012(5)
N12 0.0125(6) 0.0143(7) 0.0090(6) 0.0026(5) -0.0007(5) 0.0014(5)
C43 0.0237(9) 0.0256(10) 0.0109(8) 0.0043(7) 0.0024(7) -0.0019(7)
C44 0.0193(8) 0.0136(8) 0.0109(8) 0.0019(6) 0.0047(6) -0.0004(6)
C45 0.0173(8) 0.0182(9) 0.0152(8) 0.0022(7) 0.0058(7) -0.0021(7)
C46 0.0138(8) 0.0123(8) 0.0148(8) -0.0001(6) 0.0049(6) 0.0010(6)
C47 0.0115(8) 0.0138(8) 0.0161(8) -0.0004(6) 0.0041(6) 0.0002(6)
C48 0.0141(8) 0.0178(8) 0.0161(8) -0.0017(7) 0.0033(6) 0.0004(7)
C49 0.0154(8) 0.0241(9) 0.0195(9) -0.0047(7) 0.0010(7) -0.0036(7)
C50 0.0150(9) 0.0264(10) 0.0310(11) 0.0053(8) -0.0048(8) -0.0018(7)
C51 0.0147(9) 0.0196(9) 0.0380(11) -0.0032(8) -0.0004(8) 0.0052(7)
C52 0.0160(8) 0.0159(9) 0.0274(10) -0.0044(7) 0.0008(7) 0.0026(7)
C53 0.0149(8) 0.0221(9) 0.0212(9) 0.0022(7) 0.0065(7) -0.0029(7)
C54 0.0139(8) 0.0241(10) 0.0270(10) 0.0002(8) 0.0070(7) -0.0050(7)
C55 0.0129(8) 0.0331(11) 0.0315(11) -0.0062(9) 0.0061(8) 0.0006(8)
C56 0.0174(9) 0.0214(9) 0.0262(10) -0.0063(8) 0.0016(7) -0.0044(7)
C57 0.0222(9) 0.0234(10) 0.0161(9) 0.0019(7) -0.0060(7) -0.0025(7)
C58 0.0139(8) 0.0165(8) 0.0130(8) -0.0003(6) 0.0011(6) 0.0006(6)
C59 0.0173(8) 0.0167(8) 0.0148(8) -0.0004(7) 0.0005(7) -0.0025(7)
C60 0.0134(8) 0.0125(8) 0.0129(8) -0.0006(6) 0.0039(6) 0.0011(6)
C61 0.0165(8) 0.0127(8) 0.0131(8) 0.0018(6) 0.0055(6) -0.0004(6)
C62 0.0243(9) 0.0226(9) 0.0169(9) 0.0076(7) 0.0010(7) -0.0041(7)
C63 0.0297(10) 0.0253(10) 0.0188(9) 0.0080(8) -0.0014(8) -0.0059(8)
C64 0.0633(15) 0.0194(10) 0.0164(9) 0.0032(8) 0.0142(10) -0.0032(10)
C65 0.0305(10) 0.0236(10) 0.0233(10) 0.0095(8) 0.0093(8) 0.0066(8)
C66 0.0430(12) 0.0248(10) 0.0279(11) 0.0098(8) 0.0251(9) 0.0131(9)
C67 0.0321(10) 0.0182(9) 0.0267(10) 0.0070(8) 0.0165(8) 0.0082(8)
C68 0.0260(9) 0.0145(8) 0.0196(9) 0.0016(7) 0.0054(7) 0.0001(7)
C69 0.0301(10) 0.0132(8) 0.0235(10) 0.0018(7) 0.0075(8) -0.0010(7)
C70 0.0291(10) 0.0261(10) 0.0358(12) 0.0124(9) 0.0158(9) -0.0011(8)
C71 0.0213(9) 0.0208(9) 0.0160(9) 0.0065(7) 0.0012(7) 0.0065(7)
C72 0.0109(7) 0.0140(8) 0.0159(8) 0.0042(6) 0.0029(6) 0.0012(6)
C73 0.0146(8) 0.0135(8) 0.0165(8) 0.0022(6) 0.0030(6) 0.0021(6)
C74 0.0090(7) 0.0123(8) 0.0132(8) 0.0010(6) 0.0027(6) -0.0005(6)
C75 0.0121(7) 0.0138(8) 0.0114(8) 0.0009(6) 0.0022(6) 0.0022(6)
C76 0.0150(8) 0.0322(10) 0.0114(8) 0.0017(7) 0.0020(6) 0.0073(7)
C77 0.0174(9) 0.0432(12) 0.0122(9) 0.0007(8) -0.0011(7) 0.0121(8)
C78 0.0481(13) 0.0297(11) 0.0123(9) 0.0052(8) 0.0071(8) 0.0209(9)
C79 0.0395(11) 0.0177(9) 0.0152(9) 0.0014(7) 0.0130(8) -0.0031(8)
C80 0.0295(10) 0.0157(9) 0.0151(9) -0.0007(7) 0.0071(7) -0.0040(7)
C81 0.0194(9) 0.0299(10) 0.0155(9) -0.0027(7) 0.0001(7) -0.0023(8)
C82 0.0196(9) 0.0261(10) 0.0159(9) -0.0037(7) 0.0078(7) 0.0003(7)
C83 0.0184(8) 0.0162(8) 0.0146(8) -0.0040(7) 0.0016(7) 0.0034(7)
C84 0.0178(8) 0.0141(8) 0.0155(8) -0.0012(6) 0.0006(7) 0.0034(7)
C85 0.0254(10) 0.0223(10) 0.0234(10) 0.0035(8) -0.0061(8) 0.0082(8)
B2 0.0117(8) 0.0145(9) 0.0097(8) 0.0025(7) 0.0010(7) 0.0012(7)

loop_
_atom_type_symbol
_atom_type_description
_atom_type_scat_dispersion_real
_atom_type_scat_dispersion_imag
_atom_type_scat_source
C C 0.0033 0.0016 'International Tables Vol C Tables 4.2.6.8 and 6.1.1.4'
H H 0.0000 0.0000 'International Tables Vol C Tables 4.2.6.8 and 6.1.1.4'
B B 0.0013 0.0007 'International Tables Vol C Tables 4.2.6.8 and 6.1.1.4'
Co Co 0.3494 0.9721 'International Tables Vol C Tables 4.2.6.8 and 6.1.1.4'
F F 0.0171 0.0103 'International Tables Vol C Tables 4.2.6.8 and 6.1.1.4'
N N 0.0061 0.0033 'International Tables Vol C Tables 4.2.6.8 and 6.1.1.4'
O O 0.0106 0.0060 'International Tables Vol C Tables 4.2.6.8 and 6.1.1.4'
S S 0.1246 0.1234 'International Tables Vol C Tables 4.2.6.8 and 6.1.1.4'

loop_
_geom_angle_atom_site_label_1
_geom_angle_atom_site_label_2
_geom_angle_atom_site_label_3
_geom_angle
O1 Co1 N1 113.64(5)
O1 Co1 N4 110.90(5)
O1 Co1 N6 137.91(5)
N1 Co1 N4 105.05(5)
N6 Co1 N1 92.09(5)
N6 Co1 N4 92.21(5)
O1 S1 C86 100.75(8)
O2 S1 O1 113.30(8)
O2 S1 O3 117.68(8)
O2 S1 C86 104.91(8)
O3 S1 O1 112.87(8)
O3 S1 C86 105.06(8)
S1 O1 Co1 140.00(8)
N2 N1 Co1 107.43(9)
C4 N1 Co1 146.28(11)
C4 N1 N2 106.27(13)
N1 N2 B1 121.64(13)
C2 N2 N1 110.01(13)
C2 N2 B1 127.80(14)
N4 N3 B1 119.43(13)
C16 N3 N4 110.27(13)
C16 N3 B1 128.66(14)
N3 N4 Co1 106.95(9)
C18 N4 Co1 146.14(11)
C18 N4 N3 106.43(13)
N6 N5 B1 122.64(13)
C30 N5 N6 109.37(13)
C30 N5 B1 127.96(13)
N5 N6 Co1 106.46(10)
C32 N6 Co1 145.60(11)
C32 N6 N5 107.15(13)
H1A C1 H1B 109.5
H1A C1 H1C 109.5
H1B C1 H1C 109.5
C2 C1 H1A 109.5
C2 C1 H1B 109.5
C2 C1 H1C 109.5
N2 C2 C1 123.58(15)
N2 C2 C3 107.45(14)
C3 C2 C1 128.97(16)
C2 C3 H3 126.5
C2 C3 C4 107.07(15)
C4 C3 H3 126.5
N1 C4 C3 109.17(14)
N1 C4 C5 125.20(14)
C3 C4 C5 125.38(15)
C4 C5 C6 110.06(13)
C4 C5 C10 113.01(14)
C4 C5 C11 107.83(14)
C6 C5 C11 108.59(14)
C10 C5 C6 108.86(14)
C10 C5 C11 108.39(14)
C5 C6 H6A 109.6
C5 C6 H6B 109.6
C5 C6 C7 110.30(14)
H6A C6 H6B 108.1
C7 C6 H6A 109.6
C7 C6 H6B 109.6
C6 C7 H7 109.7
C8 C7 C6 109.00(15)
C8 C7 H7 109.7
C14 C7 C6 108.62(15)
C14 C7 H7 109.7
C14 C7 C8 110.24(15)
C7 C8 H8A 109.6
C7 C8 H8B 109.6
C7 C8 C9 110.26(16)
H8A C8 H8B 108.1
C9 C8 H8A 109.6
C9 C8 H8B 109.6
C8 C9 H9 109.9
C8 C9 C10 109.10(16)
C10 C9 H9 109.9
C13 C9 C8 109.65(16)
C13 C9 H9 109.9
C13 C9 C10 108.45(17)
C5 C10 C9 110.12(15)
C5 C10 H10A 109.6
C5 C10 H10B 109.6
C9 C10 H10A 109.6
C9 C10 H10B 109.6
H10A C10 H10B 108.1
C5 C11 H11A 109.6
C5 C11 H11B 109.6
H11A C11 H11B 108.1
C12 C11 C5 110.43(15)
C12 C11 H11A 109.6
C12 C11 H11B 109.6
C11 C12 H12 109.7
C13 C12 C11 107.84(16)
C13 C12 H12 109.7
C13 C12 C14 111.37(17)
C14 C12 C11 108.53(16)
C14 C12 H12 109.7
C9 C13 H13A 109.5
C9 C13 H13B 109.5
C12 C13 C9 110.59(16)
C12 C13 H13A 109.5
C12 C13 H13B 109.5
H13A C13 H13B 108.1
C7 C14 C12 109.96(15)
C7 C14 H14A 109.7
C7 C14 H14B 109.7
C12 C14 H14A 109.7
C12 C14 H14B 109.7
H14A C14 H14B 108.2
H15A C15 H15B 109.5
H15A C15 H15C 109.5
H15B C15 H15C 109.5
C16 C15 H15A 109.5
C16 C15 H15B 109.5
C16 C15 H15C 109.5
N3 C16 C15 123.37(15)
N3 C16 C17 107.45(14)
C17 C16 C15 129.14(16)
C16 C17 H17 126.7
C16 C17 C18 106.69(14)
C18 C17 H17 126.7
N4 C18 C17 109.11(14)
N4 C18 C19 124.78(14)
C17 C18 C19 126.09(15)
C18 C19 C20 108.60(14)
C18 C19 C24 110.94(14)
C18 C19 C25 111.79(13)
C24 C19 C20 108.39(14)
C25 C19 C20 108.14(14)
C25 C19 C24 108.88(14)
C19 C20 H20A 109.5
C19 C20 H20B 109.5
H20A C20 H20B 108.1
C21 C20 C19 110.55(15)
C21 C20 H20A 109.5
C21 C20 H20B 109.5
C20 C21 H21 109.4
C22 C21 C20 108.92(16)
C22 C21 H21 109.4
C22 C21 C28 110.10(17)
C28 C21 C20 109.72(15)
C28 C21 H21 109.4
C21 C22 H22A 109.8
C21 C22 H22B 109.8
C21 C22 C23 109.54(15)
H22A C22 H22B 108.2
C23 C22 H22A 109.8
C23 C22 H22B 109.8
C22 C23 H23 109.5
C22 C23 C24 109.95(17)
C22 C23 C27 109.39(16)
C24 C23 H23 109.5
C27 C23 H23 109.5
C27 C23 C24 109.09(16)
C19 C24 H24A 109.7
C19 C24 H24B 109.7
C23 C24 C19 110.05(14)
C23 C24 H24A 109.7
C23 C24 H24B 109.7
H24A C24 H24B 108.2
C19 C25 H25A 109.5
C19 C25 H25B 109.5
H25A C25 H25B 108.1
C26 C25 C19 110.56(14)
C26 C25 H25A 109.5
C26 C25 H25B 109.5
C25 C26 H26 109.6
C27 C26 C25 109.54(14)
C27 C26 H26 109.6
C28 C26 C25 109.23(15)
C28 C26 H26 109.6
C28 C26 C27 109.31(15)
C23 C27 C26 109.67(15)
C23 C27 H27A 109.7
C23 C27 H27B 109.7
C26 C27 H27A 109.7
C26 C27 H27B 109.7
H27A C27 H27B 108.2
C21 C28 C26 109.39(15)
C21 C28 H28A 109.8
C21 C28 H28B 109.8
C26 C28 H28A 109.8
C26 C28 H28B 109.8
H28A C28 H28B 108.2
H29A C29 H29B 109.5
H29A C29 H29C 109.5
H29B C29 H29C 109.5
C30 C29 H29A 109.5
C30 C29 H29B 109.5
C30 C29 H29C 109.5
N5 C30 C29 122.97(15)
N5 C30 C31 108.01(14)
C31 C30 C29 129.02(16)
C30 C31 H31 126.8
C30 C31 C32 106.37(15)
C32 C31 H31 126.8
N6 C32 C31 109.08(14)
N6 C32 C33 122.95(14)
C31 C32 C33 127.86(15)
C32 C33 C34 112.49(13)
C32 C33 C38 110.05(13)
C32 C33 C39 108.90(13)
C38 C33 C34 108.41(13)
C39 C33 C34 108.54(13)
C39 C33 C38 108.37(13)
C33 C34 H34A 109.7
C33 C34 H34B 109.7
H34A C34 H34B 108.2
C35 C34 C33 109.98(13)
C35 C34 H34A 109.7
C35 C34 H34B 109.7
C34 C35 H35 109.3
C36 C35 C34 110.07(15)
C36 C35 H35 109.3
C36 C35 C42 109.08(14)
C42 C35 C34 109.71(14)
C42 C35 H35 109.3
C35 C36 H36A 109.7
C35 C36 H36B 109.7
C35 C36 C37 109.66(14)
H36A C36 H36B 108.2
C37 C36 H36A 109.7
C37 C36 H36B 109.7
C36 C37 H37 109.4
C36 C37 C38 109.69(14)
C36 C37 C40 109.29(15)
C38 C37 H37 109.4
C40 C37 H37 109.4
C40 C37 C38 109.56(14)
C33 C38 H38A 109.6
C33 C38 H38B 109.6
C37 C38 C33 110.35(14)
C37 C38 H38A 109.6
C37 C38 H38B 109.6
H38A C38 H38B 108.1
C33 C39 H39A 109.5
C33 C39 H39B 109.5
H39A C39 H39B 108.0
C41 C39 C33 110.93(13)
C41 C39 H39A 109.5
C41 C39 H39B 109.5
C37 C40 H40A 109.8
C37 C40 H40B 109.8
H40A C40 H40B 108.3
C41 C40 C37 109.16(14)
C41 C40 H40A 109.8
C41 C40 H40B 109.8
C39 C41 H41 109.5
C40 C41 C39 109.00(14)
C40 C41 H41 109.5
C40 C41 C42 110.01(14)
C42 C41 C39 109.33(14)
C42 C41 H41 109.5
C35 C42 C41 109.29(14)
C35 C42 H42A 109.8
C35 C42 H42B 109.8
C41 C42 H42A 109.8
C41 C42 H42B 109.8
H42A C42 H42B 108.3
F1 C86 S1 111.77(13)
F1 C86 F2 107.48(16)
F1 C86 F3 108.39(16)
F2 C86 S1 111.63(13)
F3 C86 S1 109.05(13)
F3 C86 F2 108.41(16)
N2 B1 N3 110.58(14)
N2 B1 N5 109.72(13)
N2 B1 H1 110.0(10)
N3 B1 N5 108.11(13)
N3 B1 H1 109.9(10)
N5 B1 H1 108.4(11)
O4 Co2 N7 107.34(5)
O4 Co2 N9 136.86(5)
O4 Co2 N11 119.10(5)
N9 Co2 N7 91.64(5)
N9 Co2 N11 91.09(5)
N11 Co2 N7 105.11(5)
O4 S2 C85 100.89(8)
O5 S2 O4 113.10(8)
O5 S2 C85 104.74(9)
O6 S2 O4 113.30(8)
O6 S2 O5 117.71(8)
O6 S2 C85 104.76(9)
S2 O4 Co2 141.92(8)
N8 N7 Co2 106.78(9)
C46 N7 Co2 146.47(11)
C46 N7 N8 106.32(13)
N7 N8 B2 119.21(13)
C44 N8 N7 110.22(13)
C44 N8 B2 128.13(14)
N10 N9 Co2 106.69(10)
C74 N9 Co2 144.47(11)
C74 N9 N10 107.17(13)
N9 N10 B2 122.09(13)
C72 N10 N9 109.43(13)
C72 N10 B2 128.46(13)
N12 N11 Co2 107.82(9)
C60 N11 Co2 145.82(11)
C60 N11 N12 106.27(13)
N11 N12 B2 121.50(13)
C58 N12 N11 109.99(13)
C58 N12 B2 128.02(13)
H43A C43 H43B 109.5
H43A C43 H43C 109.5
H43B C43 H43C 109.5
C44 C43 H43A 109.5
C44 C43 H43B 109.5
C44 C43 H43C 109.5
N8 C44 C43 123.06(15)
N8 C44 C45 107.40(14)
C45 C44 C43 129.45(15)
C44 C45 H45 126.6
C44 C45 C46 106.84(15)
C46 C45 H45 126.6
N7 C46 C45 109.18(14)
N7 C46 C47 124.88(15)
C45 C46 C47 125.94(15)
C46 C47 C48 112.13(13)
C46 C47 C52 110.40(14)
C46 C47 C53 109.04(14)
C48 C47 C53 107.60(14)
C52 C47 C48 109.22(14)
C52 C47 C53 108.34(14)
C47 C48 H48A 109.6
C47 C48 H48B 109.6
H48A C48 H48B 108.1
C49 C48 C47 110.45(14)
C49 C48 H48A 109.6
C49 C48 H48B 109.6
C48 C49 H49 109.5
C50 C49 C48 109.75(14)
C50 C49 H49 109.5
C50 C49 C56 109.50(15)
C56 C49 C48 109.01(15)
C56 C49 H49 109.5
C49 C50 H50A 109.7
C49 C50 H50B 109.7
H50A C50 H50B 108.2
C51 C50 C49 109.88(16)
C51 C50 H50A 109.7
C51 C50 H50B 109.7
C50 C51 H51 109.4
C50 C51 C52 109.33(15)
C50 C51 C55 109.16(16)
C52 C51 H51 109.4
C55 C51 H51 109.4
C55 C51 C52 109.99(16)
C47 C52 H52A 109.6
C47 C52 H52B 109.6
C51 C52 C47 110.11(14)
C51 C52 H52A 109.6
C51 C52 H52B 109.6
H52A C52 H52B 108.2
C47 C53 H53A 109.5
C47 C53 H53B 109.5
H53A C53 H53B 108.1
C54 C53 C47 110.66(15)
C54 C53 H53A 109.5
C54 C53 H53B 109.5
C53 C54 H54 109.4
C55 C54 C53 108.98(15)
C55 C54 H54 109.4
C55 C54 C56 109.94(16)
C56 C54 C53 109.79(15)
C56 C54 H54 109.4
C51 C55 H55A 109.8
C51 C55 H55B 109.8
C54 C55 C51 109.56(15)
C54 C55 H55A 109.8
C54 C55 H55B 109.8
H55A C55 H55B 108.2
C49 C56 H56A 109.9
C49 C56 H56B 109.9
C54 C56 C49 109.15(15)
C54 C56 H56A 109.9
C54 C56 H56B 109.9
H56A C56 H56B 108.3
H57A C57 H57B 109.5
H57A C57 H57C 109.5
H57B C57 H57C 109.5
C58 C57 H57A 109.5
C58 C57 H57B 109.5
C58 C57 H57C 109.5
N12 C58 C57 123.71(15)
N12 C58 C59 107.47(14)
C59 C58 C57 128.80(16)
C58 C59 H59 126.6
C58 C59 C60 106.88(15)
C60 C59 H59 126.6
N11 C60 C59 109.36(14)
N11 C60 C61 125.42(15)
C59 C60 C61 124.94(15)
C60 C61 C62 113.13(14)
C60 C61 C67 107.61(14)
C60 C61 C68 110.65(14)
C62 C61 C67 108.26(15)
C62 C61 C68 108.78(14)
C68 C61 C67 108.26(14)
C61 C62 H62A 109.5
C61 C62 H62B 109.5
C61 C62 C63 110.81(15)
H62A C62 H62B 108.1
C63 C62 H62A 109.5
C63 C62 H62B 109.5
C62 C63 H63 109.8
C64 C63 C62 108.65(16)
C64 C63 H63 109.8
C65 C63 C62 109.00(16)
C65 C63 H63 109.8
C65 C63 C64 109.81(16)
C63 C64 H64A 109.6
C63 C64 H64B 109.6
H64A C64 H64B 108.1
C66 C64 C63 110.20(16)
C66 C64 H64A 109.6
C66 C64 H64B 109.6
C63 C65 H65A 109.6
C63 C65 H65B 109.6
H65A C65 H65B 108.2
C69 C65 C63 110.10(16)
C69 C65 H65A 109.6
C69 C65 H65B 109.6
C64 C66 H66 109.7
C64 C66 C67 108.95(17)
C64 C66 C70 109.97(17)
C67 C66 H66 109.7
C70 C66 H66 109.7
C70 C66 C67 108.87(17)
C61 C67 H67A 109.5
C61 C67 H67B 109.5
C66 C67 C61 110.60(15)
C66 C67 H67A 109.5
C66 C67 H67B 109.5
H67A C67 H67B 108.1
C61 C68 H68A 109.6
C61 C68 H68B 109.6
H68A C68 H68B 108.1
C69 C68 C61 110.31(14)
C69 C68 H68A 109.6
C69 C68 H68B 109.6
C65 C69 C68 108.90(15)
C65 C69 H69 109.6
C65 C69 C70 109.89(16)
C68 C69 H69 109.6
C70 C69 C68 109.19(16)
C70 C69 H69 109.6
C66 C70 C69 109.85(15)
C66 C70 H70A 109.7
C66 C70 H70B 109.7
C69 C70 H70A 109.7
C69 C70 H70B 109.7
H70A C70 H70B 108.2
H71A C71 H71B 109.5
H71A C71 H71C 109.5
H71B C71 H71C 109.5
C72 C71 H71A 109.5
C72 C71 H71B 109.5
C72 C71 H71C 109.5
N10 C72 C71 122.99(15)
N10 C72 C73 107.96(14)
C73 C72 C71 129.05(16)
C72 C73 H73 126.9
C72 C73 C74 106.28(15)
C74 C73 H73 126.9
N9 C74 C73 109.14(14)
N9 C74 C75 122.51(14)
C73 C74 C75 128.23(15)
C74 C75 C76 112.52(13)
C74 C75 C80 109.74(13)
C74 C75 C84 109.17(13)
C76 C75 C80 108.51(14)
C84 C75 C76 108.42(14)
C84 C75 C80 108.39(14)
C75 C76 H76A 109.6
C75 C76 H76B 109.6
H76A C76 H76B 108.2
C77 C76 C75 110.08(14)
C77 C76 H76A 109.6
C77 C76 H76B 109.6
C76 C77 H77 109.4
C78 C77 C76 109.93(16)
C78 C77 H77 109.4
C78 C77 C81 109.04(15)
C81 C77 C76 109.61(15)
C81 C77 H77 109.4
C77 C78 H78A 109.7
C77 C78 H78B 109.7
C77 C78 C79 109.90(15)
H78A C78 H78B 108.2
C79 C78 H78A 109.7
C79 C78 H78B 109.7
C78 C79 H79 109.5
C78 C79 C80 109.49(15)
C78 C79 C82 109.28(16)
C80 C79 H79 109.5
C82 C79 H79 109.5
C82 C79 C80 109.56(15)
C75 C80 H80A 109.6
C75 C80 H80B 109.6
C79 C80 C75 110.25(14)
C79 C80 H80A 109.6
C79 C80 H80B 109.6
H80A C80 H80B 108.1
C77 C81 H81A 109.8
C77 C81 H81B 109.8
C77 C81 C83 109.28(15)
H81A C81 H81B 108.3
C83 C81 H81A 109.8
C83 C81 H81B 109.8
C79 C82 H82A 109.8
C79 C82 H82B 109.8
H82A C82 H82B 108.3
C83 C82 C79 109.20(14)
C83 C82 H82A 109.8
C83 C82 H82B 109.8
C81 C83 H83 109.4
C82 C83 C81 110.26(15)
C82 C83 H83 109.4
C82 C83 C84 109.20(14)
C84 C83 C81 109.11(14)
C84 C83 H83 109.4
C75 C84 H84A 109.5
C75 C84 H84B 109.5
C83 C84 C75 110.91(14)
C83 C84 H84A 109.5
C83 C84 H84B 109.5
H84A C84 H84B 108.0
F4 C85 S2 111.64(13)
F4 C85 F5 107.86(16)
F4 C85 F6 107.15(16)
F5 C85 S2 109.09(14)
F5 C85 F6 108.70(17)
F6 C85 S2 112.26(13)
N8 B2 N10 107.44(13)
N8 B2 H2 109.7(10)
N10 B2 H2 108.5(10)
N12 B2 N8 111.12(14)
N12 B2 N10 110.04(13)
N12 B2 H2 110.0(10)

loop_
_geom_bond_atom_site_label_1
_geom_bond_atom_site_label_2
_geom_bond_distance
Co1 O1 1.9555(12)
Co1 N1 2.0342(14)
Co1 N4 2.0656(13)
Co1 N6 2.0154(14)
S1 O1 1.4803(12)
S1 O2 1.4266(14)
S1 O3 1.4301(14)
S1 C86 1.8304(19)
F1 C86 1.321(2)
F2 C86 1.328(2)
F3 C86 1.321(2)
N1 N2 1.3818(18)
N1 C4 1.350(2)
N2 C2 1.349(2)
N2 B1 1.536(2)
N3 N4 1.3816(18)
N3 C16 1.345(2)
N3 B1 1.543(2)
N4 C18 1.346(2)
N5 N6 1.3819(18)
N5 C30 1.349(2)
N5 B1 1.565(2)
N6 C32 1.343(2)
C1 H1A 0.9800
C1 H1B 0.9800
C1 H1C 0.9800
C1 C2 1.491(2)
C2 C3 1.373(2)
C3 H3 0.9500
C3 C4 1.390(2)
C4 C5 1.515(2)
C5 C6 1.538(2)
C5 C10 1.530(2)
C5 C11 1.547(2)
C6 H6A 0.9900
C6 H6B 0.9900
C6 C7 1.544(2)
C7 H7 1.0000
C7 C8 1.525(3)
C7 C14 1.518(3)
C8 H8A 0.9900
C8 H8B 0.9900
C8 C9 1.527(3)
C9 H9 1.0000
C9 C10 1.552(3)
C9 C13 1.519(3)
C10 H10A 0.9900
C10 H10B 0.9900
C11 H11A 0.9900
C11 H11B 0.9900
C11 C12 1.538(3)
C12 H12 1.0000
C12 C13 1.518(3)
C12 C14 1.524(3)
C13 H13A 0.9900
C13 H13B 0.9900
C14 H14A 0.9900
C14 H14B 0.9900
C15 H15A 0.9800
C15 H15B 0.9800
C15 H15C 0.9800
C15 C16 1.495(2)
C16 C17 1.378(2)
C17 H17 0.9500
C17 C18 1.401(2)
C18 C19 1.507(2)
C19 C20 1.546(2)
C19 C24 1.540(2)
C19 C25 1.538(2)
C20 H20A 0.9900
C20 H20B 0.9900
C20 C21 1.533(2)
C21 H21 1.0000
C21 C22 1.524(3)
C21 C28 1.526(3)
C22 H22A 0.9900
C22 H22B 0.9900
C22 C23 1.528(3)
C23 H23 1.0000
C23 C24 1.539(2)
C23 C27 1.532(3)
C24 H24A 0.9900
C24 H24B 0.9900
C25 H25A 0.9900
C25 H25B 0.9900
C25 C26 1.536(2)
C26 H26 1.0000
C26 C27 1.533(3)
C26 C28 1.531(2)
C27 H27A 0.9900
C27 H27B 0.9900
C28 H28A 0.9900
C28 H28B 0.9900
C29 H29A 0.9800
C29 H29B 0.9800
C29 H29C 0.9800
C29 C30 1.491(2)
C30 C31 1.381(2)
C31 H31 0.9500
C31 C32 1.399(2)
C32 C33 1.512(2)
C33 C34 1.544(2)
C33 C38 1.543(2)
C33 C39 1.539(2)
C34 H34A 0.9900
C34 H34B 0.9900
C34 C35 1.539(2)
C35 H35 1.0000
C35 C36 1.525(3)
C35 C42 1.531(3)
C36 H36A 0.9900
C36 H36B 0.9900
C36 C37 1.531(3)
C37 H37 1.0000
C37 C38 1.535(2)
C37 C40 1.534(2)
C38 H38A 0.9900
C38 H38B 0.9900
C39 H39A 0.9900
C39 H39B 0.9900
C39 C41 1.533(2)
C40 H40A 0.9900
C40 H40B 0.9900
C40 C41 1.532(2)
C41 H41 1.0000
C41 C42 1.533(2)
C42 H42A 0.9900
C42 H42B 0.9900
B1 H1 1.045(19)
Co2 O4 1.9667(12)
Co2 N7 2.0727(14)
Co2 N9 2.0232(14)
Co2 N11 2.0392(14)
S2 O4 1.4818(12)
S2 O5 1.4272(13)
S2 O6 1.4248(14)
S2 C85 1.8360(19)
F4 C85 1.317(2)
F5 C85 1.320(2)
F6 C85 1.327(2)
N7 N8 1.3814(18)
N7 C46 1.349(2)
N8 C44 1.351(2)
N8 B2 1.543(2)
N9 N10 1.3811(18)
N9 C74 1.344(2)
N10 C72 1.347(2)
N10 B2 1.563(2)
N11 N12 1.3836(18)
N11 C60 1.350(2)
N12 C58 1.353(2)
N12 B2 1.535(2)
C43 H43A 0.9800
C43 H43B 0.9800
C43 H43C 0.9800
C43 C44 1.491(2)
C44 C45 1.376(2)
C45 H45 0.9500
C45 C46 1.399(2)
C46 C47 1.505(2)
C47 C48 1.541(2)
C47 C52 1.540(2)
C47 C53 1.546(2)
C48 H48A 0.9900
C48 H48B 0.9900
C48 C49 1.539(2)
C49 H49 1.0000
C49 C50 1.529(3)
C49 C56 1.530(3)
C50 H50A 0.9900
C50 H50B 0.9900
C50 C51 1.526(3)
C51 H51 1.0000
C51 C52 1.537(2)
C51 C55 1.527(3)
C52 H52A 0.9900
C52 H52B 0.9900
C53 H53A 0.9900
C53 H53B 0.9900
C53 C54 1.534(2)
C54 H54 1.0000
C54 C55 1.526(3)
C54 C56 1.526(3)
C55 H55A 0.9900
C55 H55B 0.9900
C56 H56A 0.9900
C56 H56B 0.9900
C57 H57A 0.9800
C57 H57B 0.9800
C57 H57C 0.9800
C57 C58 1.487(2)
C58 C59 1.376(2)
C59 H59 0.9500
C59 C60 1.394(2)
C60 C61 1.506(2)
C61 C62 1.527(2)
C61 C67 1.543(2)
C61 C68 1.540(2)
C62 H62A 0.9900
C62 H62B 0.9900
C62 C63 1.539(2)
C63 H63 1.0000
C63 C64 1.524(3)
C63 C65 1.523(3)
C64 H64A 0.9900
C64 H64B 0.9900
C64 C66 1.521(3)
C65 H65A 0.9900
C65 H65B 0.9900
C65 C69 1.522(3)
C66 H66 1.0000
C66 C67 1.536(3)
C66 C70 1.523(3)
C67 H67A 0.9900
C67 H67B 0.9900
C68 H68A 0.9900
C68 H68B 0.9900
C68 C69 1.538(2)
C69 H69 1.0000
C69 C70 1.528(3)
C70 H70A 0.9900
C70 H70B 0.9900
C71 H71A 0.9800
C71 H71B 0.9800
C71 H71C 0.9800
C71 C72 1.488(2)
C72 C73 1.385(2)
C73 H73 0.9500
C73 C74 1.397(2)
C74 C75 1.508(2)
C75 C76 1.542(2)
C75 C80 1.543(2)
C75 C84 1.537(2)
C76 H76A 0.9900
C76 H76B 0.9900
C76 C77 1.539(2)
C77 H77 1.0000
C77 C78 1.525(3)
C77 C81 1.528(3)
C78 H78A 0.9900
C78 H78B 0.9900
C78 C79 1.529(3)
C79 H79 1.0000
C79 C80 1.538(2)
C79 C82 1.533(3)
C80 H80A 0.9900
C80 H80B 0.9900
C81 H81A 0.9900
C81 H81B 0.9900
C81 C83 1.533(2)
C82 H82A 0.9900
C82 H82B 0.9900
C82 C83 1.525(2)
C83 H83 1.0000
C83 C84 1.533(2)
C84 H84A 0.9900
C84 H84B 0.9900
B2 H2 1.049(19)
